data_4512501
loop_
_publ_author_name
'Knichal, Jane V.'
'Gee, William J.'
'Burrows, Andrew D.'
'Raithby, Paul R.'
'Wilson, Chick C.'

_publ_section_title
;
 Role of Ethynyl-Derived Weak Hydrogen-Bond Interactions in the
 Supramolecular Structures of 1D, 2D, and 3D Coordination Polymers
 Containing 5-Ethynyl-1,3-benzenedicarboxylate
;
_journal_issue 1
_journal_name_full 'Crystal Growth &amp; Design'
_journal_page_first 465
_journal_paper_doi 10.1021/cg501535b
_journal_volume 15
_journal_year 2015
_chemical_formula_moiety 'C61 H27 Cu6 O30, 20(O0.50), O1'
_chemical_formula_sum 'C61 H27 Cu6 O41'
_chemical_formula_weight 1797.07
_chemical_name_systematic
; 
 3
;
_space_group_IT_number 15
_symmetry_cell_setting monoclinic
_symmetry_space_group_name_Hall '-I 2ya'
_symmetry_space_group_name_H-M 'I 1 2/a 1'
_atom_sites_solution_hydrogens geom
_atom_sites_solution_primary direct
_atom_sites_solution_secondary difmap
_audit_creation_method SHELXL-97
_cell_angle_alpha 90.00
_cell_angle_beta 95.649(2)
_cell_angle_gamma 90.00
_cell_formula_units_Z 4
_cell_length_a 22.3063(4)
_cell_length_b 18.2460(3)
_cell_length_c 21.5618(4)
_cell_measurement_reflns_used 16618
_cell_measurement_temperature 150.00(10)
_cell_measurement_theta_max 29.3780
_cell_measurement_theta_min 3.4170
_cell_volume 8733.1(3)
_computing_cell_refinement
;
CrysAlisPro, Agilent Technologies,
Version 1.171.37.31 (release 14-01-2014 CrysAlis171 .NET)
(compiled Jan 14 2014,18:38:05)
;
_computing_data_collection
;
CrysAlisPro, Agilent Technologies,
Version 1.171.37.31 (release 14-01-2014 CrysAlis171 .NET)
(compiled Jan 14 2014,18:38:05)
;
_computing_data_reduction
;
CrysAlisPro, Agilent Technologies,
Version 1.171.37.31 (release 14-01-2014 CrysAlis171 .NET)
(compiled Jan 14 2014,18:38:05)
;
_computing_molecular_graphics 'POV-Ray, version 3.6, 2004'
_computing_structure_refinement 'SHELXL-97 (Sheldrick, 1997)'
_computing_structure_solution 'SHELXS-97 (Sheldrick, 1990)'
_diffrn_ambient_environment N~2~
_diffrn_ambient_temperature 150.00(10)
_diffrn_detector 'CCD plate'
_diffrn_detector_area_resol_mean 10.3795
_diffrn_detector_type Atlas
_diffrn_measured_fraction_theta_full 0.998
_diffrn_measured_fraction_theta_max 0.894
_diffrn_measurement_device 'four-circle diffractometer'
_diffrn_measurement_device_type 'Xcalibur, Atlas, Gemini ultra'
_diffrn_measurement_method '\w scans'
_diffrn_radiation_monochromator graphite
_diffrn_radiation_probe x-ray
_diffrn_radiation_type 'Mo K\a'
_diffrn_radiation_wavelength 0.71073
_diffrn_reflns_av_R_equivalents 0.0495
_diffrn_reflns_av_sigmaI/netI 0.0458
_diffrn_reflns_limit_h_max 30
_diffrn_reflns_limit_h_min -30
_diffrn_reflns_limit_k_max 22
_diffrn_reflns_limit_k_min -23
_diffrn_reflns_limit_l_max 29
_diffrn_reflns_limit_l_min -27
_diffrn_reflns_number 50261
_diffrn_reflns_theta_full 25.00
_diffrn_reflns_theta_max 29.62
_diffrn_reflns_theta_min 2.93
_diffrn_source 'Enhance (Mo) X-ray Source'
_exptl_absorpt_coefficient_mu 1.517
_exptl_absorpt_correction_T_max 1.00000
_exptl_absorpt_correction_T_min 0.93005
_exptl_absorpt_correction_type multi-scan
_exptl_absorpt_process_details
;
CrysAlisPro, Agilent Technologies,
Version 1.171.37.31 (release 14-01-2014 CrysAlis171 .NET)
(compiled Jan 14 2014,18:38:05)
Empirical absorption correction using spherical harmonics,
 implemented in SCALE3 ABSPACK scaling algorithm.
;
_exptl_crystal_colour blue
_exptl_crystal_density_diffrn 1.367
_exptl_crystal_density_method 'not measured'
_exptl_crystal_description prism
_exptl_crystal_F_000 3580
_exptl_crystal_size_max 0.5
_exptl_crystal_size_mid 0.4
_exptl_crystal_size_min 0.3
_refine_diff_density_max 2.425
_refine_diff_density_min -0.807
_refine_diff_density_rms 0.148
_refine_ls_extinction_method none
_refine_ls_goodness_of_fit_ref 1.054
_refine_ls_hydrogen_treatment constr
_refine_ls_matrix_type full
_refine_ls_number_parameters 489
_refine_ls_number_reflns 10996
_refine_ls_number_restraints 48
_refine_ls_restrained_S_all 1.054
_refine_ls_R_factor_all 0.0776
_refine_ls_R_factor_gt 0.0570
_refine_ls_shift/su_max 0.001
_refine_ls_shift/su_mean 0.000
_refine_ls_structure_factor_coef Fsqd
_refine_ls_weighting_details 'calc w=1/[\s^2^(Fo^2^)+(0.0882P)^2^+74.8709P] where P=(Fo^2^+2Fc^2^)/3'
_refine_ls_weighting_scheme calc
_refine_ls_wR_factor_gt 0.1726
_refine_ls_wR_factor_ref 0.1871
_reflns_number_gt 8481
_reflns_number_total 10996
_reflns_threshold_expression >2sigma(I)
_cod_data_source_file cg501535b_si_002.cif
_cod_data_source_block c:prr64
_cod_depositor_comments 'Adding full bibliography for 4512498--4512503.cif.'
_cod_original_cell_volume 8733.0(3)
_cod_original_sg_symbol_H-M 'I 2/a'
_cod_database_code 4512501
_cell_oxdiff_length_a 22.3094(7)
_cell_oxdiff_length_b 18.2397(4)
_cell_oxdiff_length_c 21.5654(6)
_cell_oxdiff_angle_alpha 90.061(2)
_cell_oxdiff_angle_beta 95.629(2)
_cell_oxdiff_angle_gamma 89.982(2)
_cell_oxdiff_volume 8733.0(4)
_cell_oxdiff_measurement_reflns_used 16619

loop_
_symmetry_equiv_pos_as_xyz
'x, y, z'
'-x+1/2, y, -z'
'x+1/2, y+1/2, z+1/2'
'-x+1, y+1/2, -z+1/2'
'-x, -y, -z'
'x-1/2, -y, z'
'-x+1/2, -y+1/2, -z+1/2'
'x, -y+1/2, z+1/2'

loop_
_atom_site_label
_atom_site_type_symbol
_atom_site_fract_x
_atom_site_fract_y
_atom_site_fract_z
_atom_site_U_iso_or_equiv
_atom_site_adp_type
_atom_site_occupancy
_atom_site_symmetry_multiplicity
_atom_site_calc_flag
_atom_site_refinement_flags
_atom_site_disorder_assembly
_atom_site_disorder_group
Cu2 Cu 0.46101(2) 0.90611(3) 0.23501(2) 0.01701(13) Uani 1 1 d . . .
Cu3 Cu 0.76191(2) 0.61162(3) 0.06083(2) 0.01615(13) Uani 1 1 d . . .
Cu1 Cu 0.55305(2) 0.83105(3) 0.28634(2) 0.01576(13) Uani 1 1 d . . .
O9 O 0.57636(14) 0.81816(17) 0.20162(13) 0.0221(6) Uani 1 1 d . . .
O3 O 0.30554(14) 1.04071(17) 0.44743(14) 0.0243(6) Uani 1 1 d . . .
O2 O 0.44351(14) 0.91903(19) 0.32139(15) 0.0275(7) Uani 1 1 d . . .
O4 O 0.32158(14) 1.03659(17) 0.55170(14) 0.0235(6) Uani 1 1 d . . .
O5 O 0.49436(13) 0.74999(16) 0.27049(15) 0.0236(6) Uani 1 1 d . . .
O6 O 0.41563(15) 0.81612(17) 0.23003(17) 0.0295(7) Uani 1 1 d . . .
O11 O 0.70350(14) 0.69030(18) 0.06107(14) 0.0248(6) Uani 1 1 d . . .
O8 O 0.48336(15) 0.48734(17) 0.25531(16) 0.0281(7) Uani 1 1 d . . .
O10 O 0.49592(16) 0.87907(18) 0.15800(14) 0.0292(7) Uani 1 1 d . . .
O1 O 0.52207(14) 0.85467(18) 0.36547(14) 0.0258(7) Uani 1 1 d . . .
O12 O 0.67563(14) 0.68714(17) -0.04146(14) 0.0240(6) Uani 1 1 d . . .
O7 O 0.40347(14) 0.42807(16) 0.20914(15) 0.0258(7) Uani 1 1 d . . .
O15 O 0.7790(2) 0.6088(2) 0.16006(16) 0.0437(10) Uani 1 1 d . . .
O14 O 0.38883(18) 0.9725(2) 0.1929(2) 0.0485(11) Uani 1 1 d . . .
O13 O 0.62632(15) 0.7688(2) 0.33154(17) 0.0367(8) Uani 1 1 d . . .
C17 C 0.4315(2) 0.6208(2) 0.2403(2) 0.0221(8) Uani 1 1 d . . .
H17 H 0.4730 0.6171 0.2548 0.027 Uiso 1 1 calc R . .
C7 C 0.4915(2) 0.8893(2) 0.4841(2) 0.0244(9) Uani 1 1 d . . .
H7 H 0.5266 0.8606 0.4809 0.029 Uiso 1 1 calc R . .
C18 C 0.4303(2) 0.4854(2) 0.22983(19) 0.0211(8) Uani 1 1 d . . .
C16 C 0.3983(2) 0.5572(2) 0.2249(2) 0.0224(8) Uani 1 1 d . . .
C21 C 0.5436(2) 0.8434(2) 0.1554(2) 0.0211(8) Uani 1 1 d . . .
C11 C 0.44144(19) 0.7564(2) 0.2464(2) 0.0217(8) Uani 1 1 d . . .
C2 C 0.45718(19) 0.9125(2) 0.4306(2) 0.0214(8) Uani 1 1 d . . .
C22 C 0.56336(19) 0.8302(2) 0.09177(19) 0.0205(8) Uani 1 1 d . . .
C13 C 0.3432(2) 0.6943(3) 0.2162(3) 0.0333(11) Uani 1 1 d . . .
H13 H 0.3245 0.7411 0.2125 0.040 Uiso 1 1 calc R . .
C12 C 0.4045(2) 0.6889(2) 0.2346(2) 0.0229(9) Uani 1 1 d . . .
C27 C 0.5355(2) 0.8697(3) 0.0416(2) 0.0285(10) Uani 1 1 d . . .
H27 H 0.5052 0.9047 0.0481 0.034 Uiso 1 1 calc R . .
C1 C 0.47583(18) 0.8940(2) 0.3676(2) 0.0197(8) Uani 1 1 d . . .
C8 C 0.33382(18) 1.0203(2) 0.4976(2) 0.0198(8) Uani 1 1 d . . .
C23 C 0.60792(19) 0.7798(2) 0.08222(19) 0.0195(8) Uani 1 1 d . . .
H23 H 0.6278 0.7542 0.1167 0.023 Uiso 1 1 calc R . .
C24 C 0.6236(2) 0.7664(2) 0.0227(2) 0.0221(8) Uani 1 1 d . . .
C3 C 0.40566(19) 0.9548(2) 0.4349(2) 0.0214(8) Uani 1 1 d . . .
H3 H 0.3826 0.9711 0.3981 0.026 Uiso 1 1 calc R . .
C28 C 0.67093(18) 0.7103(2) 0.0130(2) 0.0199(8) Uani 1 1 d . . .
C5 C 0.42278(19) 0.9502(3) 0.5467(2) 0.0239(9) Uani 1 1 d . . .
H5 H 0.4111 0.9633 0.5864 0.029 Uiso 1 1 calc R . .
C25 C 0.5953(2) 0.8051(3) -0.0275(2) 0.0310(10) Uani 1 1 d . . .
H25 H 0.6054 0.7956 -0.0685 0.037 Uiso 1 1 calc R . .
C26 C 0.5521(2) 0.8578(3) -0.0177(2) 0.0334(11) Uani 1 1 d . . .
C6 C 0.4744(2) 0.9081(3) 0.5426(2) 0.0264(9) Uani 1 1 d . . .
C15 C 0.3372(2) 0.5625(3) 0.2060(3) 0.0317(11) Uani 1 1 d . . .
H15 H 0.3144 0.5196 0.1949 0.038 Uiso 1 1 calc R . .
C9 C 0.5098(3) 0.8836(3) 0.5984(2) 0.0386(13) Uani 1 1 d . . .
C29 C 0.5251(3) 0.9009(3) -0.0692(3) 0.0460(15) Uani 1 1 d . . .
C4 C 0.38817(18) 0.9730(2) 0.4930(2) 0.0203(8) Uani 1 1 d . . .
C14 C 0.3091(2) 0.6311(3) 0.2032(3) 0.0404(13) Uani 1 1 d . . .
C10 C 0.53704(12) 0.86091(15) 0.64486(13) 0.064(2) Uani 1 1 d . . .
H10 H 0.5587 0.8429 0.6818 0.077 Uiso 1 1 calc R . .
C30 C 0.50424(12) 0.93814(15) -0.11020(13) 0.064(2) Uani 1 1 d R . .
H30 H 0.4873 0.9682 -0.1434 0.077 Uiso 1 1 calc R . .
C19 C 0.24589(12) 0.63593(15) 0.18930(13) 0.067(2) Uani 1 1 d R . .
O16 O 0.39216(12) 1.11821(15) 0.21706(13) 0.098(5) Uani 0.50 1 d PR A 2
C31 C 0.37540(12) 1.04248(15) 0.22212(13) 0.126(10) Uani 0.50 1 d PR B 1
H31A H 0.4041 1.0505 0.2589 0.189 Uiso 0.50 1 calc PR C 1
H31B H 0.3344 1.0412 0.2347 0.189 Uiso 0.50 1 calc PR D 1
H31C H 0.3787 1.0825 0.1923 0.189 Uiso 0.50 1 calc PR E 1
C20 C 0.19355(12) 0.63786(15) 0.18323(13) 0.116(5) Uani 1 1 d R . .
H20 H 0.1508 0.6394 0.1783 0.140 Uiso 1 1 calc R . .
O19 O 0.74198(12) 0.70758(15) 0.35007(13) 0.054(2) Uani 0.50 1 d PRU F 1
O17 O 0.77008(12) 0.73078(15) 0.22827(13) 0.052(2) Uani 0.50 1 d PRU G -1
O25 O 0.25000(12) 0.72351(15) 0.00000(13) 0.158(6) Uani 1 2 d SR . .
O18 O 0.80083(12) 0.64869(15) 0.28850(13) 0.076(3) Uani 0.50 1 d PRU H 2
O20 O 0.76965(12) 0.57007(15) 0.38397(13) 0.066(3) Uani 0.50 1 d PRU I 2
O21 O 0.81265(12) 0.53896(15) 0.34607(13) 0.215(12) Uani 0.50 1 d PRU J 1
O22 O 0.30222(12) 0.94546(15) 0.10214(13) 0.32(2) Uani 0.50 1 d PRU K 2
O23 O 0.23042(12) 0.82387(15) 0.11113(13) 0.253(16) Uani 0.50 1 d PRU L 2
O24 O 0.10652(12) 0.76130(15) -0.06579(13) 0.291(10) Uani 1 1 d RU . .

loop_
_atom_site_aniso_label
_atom_site_aniso_U_11
_atom_site_aniso_U_22
_atom_site_aniso_U_33
_atom_site_aniso_U_23
_atom_site_aniso_U_13
_atom_site_aniso_U_12
Cu2 0.0196(2) 0.0160(2) 0.0153(2) -0.00077(18) 0.00093(18) 0.00489(18)
Cu3 0.0153(2) 0.0192(2) 0.0145(2) -0.00117(18) 0.00404(17) 0.00091(17)
Cu1 0.0177(2) 0.0154(2) 0.0141(2) -0.00110(17) 0.00137(17) 0.00419(17)
O9 0.0241(15) 0.0286(16) 0.0134(13) -0.0014(12) 0.0012(11) 0.0056(12)
O3 0.0219(15) 0.0308(16) 0.0202(15) -0.0029(13) 0.0023(12) 0.0073(12)
O2 0.0245(16) 0.0398(19) 0.0186(15) -0.0026(13) 0.0040(12) 0.0103(14)
O4 0.0241(15) 0.0266(15) 0.0206(15) -0.0018(12) 0.0069(12) 0.0064(12)
O5 0.0221(15) 0.0195(14) 0.0289(17) -0.0017(12) 0.0004(12) -0.0016(11)
O6 0.0242(16) 0.0192(15) 0.044(2) -0.0009(14) -0.0003(14) 0.0017(12)
O11 0.0226(15) 0.0289(16) 0.0230(15) -0.0050(13) 0.0027(12) 0.0074(12)
O8 0.0300(17) 0.0202(15) 0.0326(18) -0.0058(13) -0.0044(14) 0.0003(13)
O10 0.0342(18) 0.0372(18) 0.0164(15) -0.0003(13) 0.0039(13) 0.0174(14)
O1 0.0291(16) 0.0299(16) 0.0191(15) -0.0035(13) 0.0065(12) 0.0103(13)
O12 0.0238(15) 0.0282(16) 0.0208(15) -0.0033(13) 0.0058(12) 0.0076(12)
O7 0.0296(16) 0.0186(14) 0.0284(17) -0.0001(12) -0.0014(13) -0.0029(12)
O15 0.071(3) 0.042(2) 0.0170(16) -0.0028(15) 0.0009(17) 0.0092(19)
O14 0.039(2) 0.036(2) 0.067(3) 0.0051(19) -0.017(2) 0.0144(17)
O13 0.0259(17) 0.048(2) 0.037(2) 0.0153(17) 0.0045(14) 0.0143(15)
C17 0.023(2) 0.023(2) 0.020(2) -0.0021(16) 0.0034(16) -0.0001(16)
C7 0.023(2) 0.030(2) 0.021(2) -0.0048(18) 0.0042(16) 0.0091(17)
C18 0.028(2) 0.0181(19) 0.0175(19) -0.0003(16) 0.0047(16) -0.0029(16)
C16 0.025(2) 0.020(2) 0.024(2) -0.0045(16) 0.0064(17) -0.0024(16)
C21 0.027(2) 0.0182(19) 0.019(2) -0.0017(16) 0.0017(16) 0.0048(16)
C11 0.024(2) 0.020(2) 0.021(2) -0.0045(16) 0.0042(16) 0.0019(16)
C2 0.023(2) 0.022(2) 0.020(2) -0.0033(16) 0.0059(16) 0.0014(16)
C22 0.024(2) 0.023(2) 0.0148(19) 0.0004(16) 0.0036(15) 0.0037(16)
C13 0.023(2) 0.028(2) 0.049(3) -0.008(2) 0.002(2) 0.0040(18)
C12 0.024(2) 0.0190(19) 0.026(2) -0.0045(17) 0.0033(17) -0.0010(16)
C27 0.033(2) 0.031(2) 0.022(2) -0.0007(19) 0.0052(18) 0.0130(19)
C1 0.0176(19) 0.022(2) 0.020(2) -0.0045(16) 0.0030(15) -0.0001(15)
C8 0.0164(18) 0.0205(19) 0.023(2) -0.0032(16) 0.0061(15) 0.0011(15)
C23 0.022(2) 0.0195(19) 0.0167(19) 0.0005(15) 0.0015(15) 0.0013(15)
C24 0.026(2) 0.021(2) 0.020(2) -0.0013(16) 0.0057(16) 0.0040(16)
C3 0.021(2) 0.023(2) 0.021(2) -0.0015(16) 0.0029(16) 0.0024(16)
C28 0.0164(18) 0.0217(19) 0.023(2) -0.0017(16) 0.0085(15) -0.0015(15)
C5 0.022(2) 0.032(2) 0.019(2) -0.0042(18) 0.0060(16) 0.0057(17)
C25 0.041(3) 0.036(3) 0.017(2) 0.0003(19) 0.0073(19) 0.012(2)
C26 0.046(3) 0.033(3) 0.022(2) 0.006(2) 0.006(2) 0.015(2)
C6 0.028(2) 0.032(2) 0.020(2) -0.0014(18) 0.0028(17) 0.0074(18)
C15 0.024(2) 0.026(2) 0.045(3) -0.010(2) 0.006(2) -0.0050(18)
C9 0.040(3) 0.054(3) 0.023(2) -0.005(2) 0.006(2) 0.021(2)
C29 0.071(4) 0.046(3) 0.022(2) 0.004(2) 0.010(3) 0.027(3)
C4 0.0186(19) 0.022(2) 0.021(2) -0.0030(16) 0.0071(15) 0.0034(15)
C14 0.019(2) 0.038(3) 0.064(4) -0.016(3) 0.002(2) 0.000(2)
C10 0.063(4) 0.103(6) 0.026(3) -0.002(3) 0.002(3) 0.050(4)
C30 0.103(6) 0.060(4) 0.029(3) 0.012(3) 0.002(3) 0.036(4)
C19 0.027(3) 0.055(4) 0.117(7) -0.046(4) 0.001(3) 0.001(3)
O16 0.101(10) 0.057(7) 0.127(12) -0.026(7) -0.025(9) 0.015(6)
C31 0.102(15) 0.069(11) 0.19(3) -0.053(14) -0.062(16) 0.066(11)
C20 0.027(3) 0.118(8) 0.203(12) -0.110(8) -0.001(5) 0.005(4)
O19 0.047(5) 0.059(5) 0.053(5) -0.021(4) -0.003(4) 0.003(4)
O17 0.040(4) 0.059(5) 0.057(5) -0.021(4) 0.005(4) 0.008(4)
O25 0.094(8) 0.113(9) 0.273(19) 0.000 0.053(10) 0.000
O18 0.048(6) 0.091(8) 0.084(8) -0.021(7) -0.014(5) 0.010(5)
O20 0.059(6) 0.061(6) 0.078(7) 0.003(5) 0.018(5) 0.000(5)
O21 0.18(2) 0.16(2) 0.30(3) -0.09(2) 0.04(2) -0.020(18)
O22 0.44(4) 0.057(9) 0.38(3) -0.046(15) -0.37(3) 0.020(15)
O23 0.47(5) 0.105(15) 0.17(2) 0.010(14) -0.07(3) -0.04(2)
O24 0.41(3) 0.233(16) 0.243(17) 0.037(13) 0.111(17) 0.157(17)

loop_
_atom_type_symbol
_atom_type_description
_atom_type_scat_dispersion_real
_atom_type_scat_dispersion_imag
_atom_type_scat_source
Cu Cu 0.3201 1.2651 'International Tables Vol C Tables 4.2.6.8 and 6.1.1.4'
C C 0.0033 0.0016 'International Tables Vol C Tables 4.2.6.8 and 6.1.1.4'
H H 0.0000 0.0000 'International Tables Vol C Tables 4.2.6.8 and 6.1.1.4'
O O 0.0106 0.0060 'International Tables Vol C Tables 4.2.6.8 and 6.1.1.4'

loop_
_geom_angle_atom_site_label_1
_geom_angle_atom_site_label_2
_geom_angle_atom_site_label_3
_geom_angle
_geom_angle_site_symmetry_1
_geom_angle_site_symmetry_3
O6 Cu2 O8 171.41(13) . 4
O6 Cu2 O2 90.15(15) . .
O8 Cu2 O2 89.48(15) 4 .
O6 Cu2 O10 89.35(15) . .
O8 Cu2 O10 88.86(15) 4 .
O2 Cu2 O10 165.56(13) . .
O6 Cu2 O14 95.14(15) . .
O8 Cu2 O14 93.43(15) 4 .
O2 Cu2 O14 97.11(16) . .
O10 Cu2 O14 97.31(16) . .
O6 Cu2 Cu1 87.91(10) . .
O8 Cu2 Cu1 83.52(9) 4 .
O2 Cu2 Cu1 83.24(9) . .
O10 Cu2 Cu1 82.33(9) . .
O14 Cu2 Cu1 176.93(12) . .
O4 Cu3 O11 173.87(13) 3_544 .
O4 Cu3 O3 93.03(14) 3_544 4_545
O11 Cu3 O3 88.81(14) . 4_545
O4 Cu3 O12 88.08(13) 3_544 2_655
O11 Cu3 O12 88.45(14) . 2_655
O3 Cu3 O12 162.83(13) 4_545 2_655
O4 Cu3 O15 91.61(15) 3_544 .
O11 Cu3 O15 93.95(14) . .
O3 Cu3 O15 97.70(15) 4_545 .
O12 Cu3 O15 99.40(15) 2_655 .
O4 Cu3 Cu3 88.39(9) 3_544 2_655
O11 Cu3 Cu3 86.14(9) . 2_655
O3 Cu3 Cu3 80.37(9) 4_545 2_655
O12 Cu3 Cu3 82.53(9) 2_655 2_655
O15 Cu3 Cu3 178.07(13) . 2_655
O1 Cu1 O9 171.82(13) . .
O1 Cu1 O5 91.76(14) . .
O9 Cu1 O5 88.92(13) . .
O1 Cu1 O7 88.50(14) . 4
O9 Cu1 O7 88.85(13) . 4
O5 Cu1 O7 165.87(13) . 4
O1 Cu1 O13 92.25(14) . .
O9 Cu1 O13 95.72(13) . .
O5 Cu1 O13 98.28(14) . .
O7 Cu1 O13 95.83(14) 4 .
O1 Cu1 Cu2 85.62(9) . .
O9 Cu1 Cu2 86.44(9) . .
O5 Cu1 Cu2 80.82(9) . .
O7 Cu1 Cu2 85.11(9) 4 .
O13 Cu1 Cu2 177.66(10) . .
C21 O9 Cu1 120.4(3) . .
C8 O3 Cu3 125.9(3) . 4
C1 O2 Cu2 124.0(3) . .
C8 O4 Cu3 118.4(3) . 3_455
C11 O5 Cu1 125.7(3) . .
C11 O6 Cu2 119.7(3) . .
C28 O11 Cu3 123.1(3) . .
C18 O8 Cu2 126.4(3) . 4_545
C21 O10 Cu2 125.3(3) . .
C1 O1 Cu1 121.3(3) . .
C28 O12 Cu3 122.7(3) . 2_655
C18 O7 Cu1 120.0(3) . 4_545
C31 O14 Cu2 119.1(3) . .
C12 C17 C16 120.6(4) . .
C12 C17 H17 119.7 . .
C16 C17 H17 119.7 . .
C2 C7 C6 120.0(4) . .
C2 C7 H7 120.0 . .
C6 C7 H7 120.0 . .
O8 C18 O7 124.9(4) . .
O8 C18 C16 115.5(4) . .
O7 C18 C16 119.7(4) . .
C15 C16 C17 119.6(4) . .
C15 C16 C18 122.1(4) . .
C17 C16 C18 118.3(4) . .
O10 C21 O9 125.5(4) . .
O10 C21 C22 116.8(4) . .
O9 C21 C22 117.6(4) . .
O5 C11 O6 125.6(4) . .
O5 C11 C12 118.6(4) . .
O6 C11 C12 115.8(4) . .
C7 C2 C3 120.3(4) . .
C7 C2 C1 120.4(4) . .
C3 C2 C1 119.3(4) . .
C23 C22 C27 120.0(4) . .
C23 C22 C21 121.5(4) . .
C27 C22 C21 118.5(4) . .
C12 C13 C14 120.0(5) . .
C12 C13 H13 120.0 . .
C14 C13 H13 120.0 . .
C17 C12 C13 119.8(4) . .
C17 C12 C11 120.0(4) . .
C13 C12 C11 120.2(4) . .
C26 C27 C22 119.7(4) . .
C26 C27 H27 120.1 . .
C22 C27 H27 120.1 . .
O2 C1 O1 125.8(4) . .
O2 C1 C2 116.6(4) . .
O1 C1 C2 117.6(4) . .
O3 C8 O4 126.3(4) . .
O3 C8 C4 117.1(4) . .
O4 C8 C4 116.6(4) . .
C22 C23 C24 120.4(4) . .
C22 C23 H23 119.8 . .
C24 C23 H23 119.8 . .
C23 C24 C25 119.6(4) . .
C23 C24 C28 119.7(4) . .
C25 C24 C28 120.7(4) . .
C4 C3 C2 119.9(4) . .
C4 C3 H3 120.0 . .
C2 C3 H3 120.0 . .
O11 C28 O12 125.0(4) . .
O11 C28 C24 116.1(4) . .
O12 C28 C24 118.9(4) . .
C4 C5 C6 120.5(4) . .
C4 C5 H5 119.8 . .
C6 C5 H5 119.8 . .
C26 C25 C24 120.1(4) . .
C26 C25 H25 120.0 . .
C24 C25 H25 120.0 . .
C27 C26 C25 120.1(4) . .
C27 C26 C29 119.7(5) . .
C25 C26 C29 120.2(5) . .
C5 C6 C7 119.5(4) . .
C5 C6 C9 120.4(4) . .
C7 C6 C9 120.1(4) . .
C16 C15 C14 119.9(4) . .
C16 C15 H15 120.1 . .
C14 C15 H15 120.1 . .
C10 C9 C6 177.0(6) . .
C30 C29 C26 177.7(7) . .
C3 C4 C5 119.8(4) . .
C3 C4 C8 119.9(4) . .
C5 C4 C8 120.2(4) . .
C13 C14 C15 119.9(5) . .
C13 C14 C19 120.3(4) . .
C15 C14 C19 119.8(4) . .
C9 C10 H10 180.0 . .
C29 C30 H30 180.0 . .
C20 C19 C14 173.9(3) . .
O14 C31 H31A 109.5 . .
O14 C31 H31B 109.5 . .
O14 C31 H31C 109.5 . .
C19 C20 H20 180.0 . .

loop_
_geom_bond_atom_site_label_1
_geom_bond_atom_site_label_2
_geom_bond_distance
_geom_bond_site_symmetry_2
Cu2 O6 1.926(3) .
Cu2 O8 1.931(3) 4
Cu2 O2 1.954(3) .
Cu2 O10 1.965(3) .
Cu2 O14 2.144(4) .
Cu2 Cu1 2.6206(7) .
Cu3 O4 1.933(3) 3_544
Cu3 O11 1.939(3) .
Cu3 O3 1.979(3) 4_545
Cu3 O12 2.032(3) 2_655
Cu3 O15 2.137(4) .
Cu3 Cu3 2.6245(9) 2_655
Cu1 O1 1.951(3) .
Cu1 O9 1.962(3) .
Cu1 O5 1.982(3) .
Cu1 O7 2.016(3) 4
Cu1 O13 2.144(3) .
O9 C21 1.263(5) .
O3 C8 1.253(5) .
O3 Cu3 1.979(3) 4
O2 C1 1.257(5) .
O4 C8 1.261(5) .
O4 Cu3 1.933(3) 3_455
O5 C11 1.248(5) .
O6 C11 1.266(5) .
O11 C28 1.260(5) .
O8 C18 1.255(5) .
O8 Cu2 1.931(3) 4_545
O10 C21 1.253(5) .
O1 C1 1.261(5) .
O12 C28 1.262(5) .
O12 Cu3 2.032(3) 2_655
O7 C18 1.264(5) .
O7 Cu1 2.016(3) 4_545
O14 C31 1.468(5) .
C17 C12 1.381(6) .
C17 C16 1.399(6) .
C17 H17 0.9500 .
C7 C2 1.386(6) .
C7 C6 1.397(6) .
C7 H7 0.9500 .
C18 C16 1.492(6) .
C16 C15 1.388(6) .
C21 C22 1.501(6) .
C11 C12 1.489(6) .
C2 C3 1.395(6) .
C2 C1 1.497(6) .
C22 C23 1.384(6) .
C22 C27 1.395(6) .
C13 C12 1.390(6) .
C13 C14 1.394(7) .
C13 H13 0.9500 .
C27 C26 1.383(7) .
C27 H27 0.9500 .
C8 C4 1.499(5) .
C23 C24 1.386(6) .
C23 H23 0.9500 .
C24 C25 1.391(6) .
C24 C28 1.499(6) .
C3 C4 1.388(6) .
C3 H3 0.9500 .
C5 C4 1.391(6) .
C5 C6 1.393(6) .
C5 H5 0.9500 .
C25 C26 1.391(7) .
C25 H25 0.9500 .
C26 C29 1.444(7) .
C6 C9 1.443(7) .
C15 C14 1.399(7) .
C15 H15 0.9500 .
C9 C10 1.194(6) .
C29 C30 1.174(6) .
C14 C19 1.414(6) .
C10 H10 0.9500 .
C30 H30 0.9500 .
C19 C20 1.1625 .
C31 H31A 0.9800 .
C31 H31B 0.9800 .
C31 H31C 0.9800 .
C20 H20 0.9500 .
